data_7720987
loop_
_publ_author_name
'Li, Haowen'
'Wang, Xiao'
'Chai, Hui'
'Zhang, Fangfang'

_publ_section_title
;
 Design of borate-squarate hybrid crystals with large birefringence by
 synergistic assembly of planar &#x3c0;-conjugated groups.
;
_journal_issue 19
_journal_name_full 'Dalton transactions (Cambridge, England : 2003)'
_journal_page_first 7729
_journal_page_last 7736
_journal_paper_doi 10.1039/d6dt00783j
_journal_volume 55
_journal_year 2026
_chemical_formula_moiety '0.5(C4 H6 B2 O10 Rb2)'
_chemical_formula_sum 'C2 H3 B O5 Rb'
_chemical_formula_weight 203.32
_space_group_crystal_system monoclinic
_space_group_IT_number 12
_space_group_name_Hall '-C 2y'
_space_group_name_H-M_alt 'C 1 2/m 1'
_atom_sites_solution_hydrogens difmap
_atom_sites_solution_primary iterative
_audit_creation_date 2026-03-05
_audit_creation_method
;
Olex2 1.5
(compiled 2025.07.13 svn.rb7424aed for OlexSys, GUI svn.r7314)
;
_audit_update_record
;
2026-03-05 deposited with the CCDC.	2026-04-28 downloaded from the CCDC.
;
_cell_angle_alpha 90
_cell_angle_beta 123.365(6)
_cell_angle_gamma 90
_cell_formula_units_Z 4
_cell_length_a 11.591(2)
_cell_length_b 7.3534(12)
_cell_length_c 8.4758(16)
_cell_measurement_reflns_used 1869
_cell_measurement_temperature 298
_cell_measurement_theta_max 26.77
_cell_measurement_theta_min 2.88
_cell_volume 603.35(19)
_computing_molecular_graphics 'Olex2 1.5 (Dolomanov et al., 2009)'
_computing_publication_material 'Olex2 1.5 (Dolomanov et al., 2009)'
_computing_structure_refinement 'SHELXL 2019/3 (Sheldrick, 2015)'
_computing_structure_solution 'olex2.solve 1.5 (Bourhis et al., 2015)'
_diffrn_ambient_temperature 298.00
_diffrn_measured_fraction_theta_full 1.000
_diffrn_measured_fraction_theta_max 1.000
_diffrn_measurement_device_type 'Bruker APEX-II CCD'
_diffrn_measurement_method '\f and \w scans'
_diffrn_radiation_type MoK\a
_diffrn_radiation_wavelength 0.71073
_diffrn_reflns_av_R_equivalents 0.0682
_diffrn_reflns_av_unetI/netI 0.0362
_diffrn_reflns_Laue_measured_fraction_full 1.000
_diffrn_reflns_Laue_measured_fraction_max 1.000
_diffrn_reflns_limit_h_max 14
_diffrn_reflns_limit_h_min -14
_diffrn_reflns_limit_k_max 9
_diffrn_reflns_limit_k_min -9
_diffrn_reflns_limit_l_max 10
_diffrn_reflns_limit_l_min -11
_diffrn_reflns_number 6805
_diffrn_reflns_point_group_measured_fraction_full 1.000
_diffrn_reflns_point_group_measured_fraction_max 1.000
_diffrn_reflns_theta_full 25.242
_diffrn_reflns_theta_max 27.518
_diffrn_reflns_theta_min 2.878
_exptl_absorpt_coefficient_mu 8.150
_exptl_absorpt_correction_T_max 0.7456
_exptl_absorpt_correction_T_min 0.5486
_exptl_absorpt_correction_type none
_exptl_absorpt_process_details
;
SADABS-2016/2 (Bruker,2016/2) was used for absorption correction.
wR2(int) was 0.1164 before and 0.0628 after correction.
The Ratio of minimum to maximum transmission is 0.7358.
The \l/2 correction factor is Not present.
;
_exptl_crystal_colour 'clear light colourless'
_exptl_crystal_colour_lustre clear
_exptl_crystal_colour_modifier light
_exptl_crystal_colour_primary colourless
_exptl_crystal_density_diffrn 2.238
_exptl_crystal_description block
_exptl_crystal_F_000 388
_exptl_crystal_size_max 0.12
_exptl_crystal_size_mid 0.1
_exptl_crystal_size_min 0.1
_refine_diff_density_max 0.375
_refine_diff_density_min -0.412
_refine_diff_density_rms 0.087
_refine_ls_extinction_coef 0.0055(8)
_refine_ls_extinction_expression Fc^*^=kFc[1+0.001xFc^2^\l^3^/sin(2\q)]^-1/4^
_refine_ls_extinction_method 'SHELXL-2019/2 (Sheldrick 2019)'
_refine_ls_goodness_of_fit_ref 1.038
_refine_ls_hydrogen_treatment refall
_refine_ls_matrix_type full
_refine_ls_number_parameters 64
_refine_ls_number_reflns 751
_refine_ls_number_restraints 1
_refine_ls_restrained_S_all 1.038
_refine_ls_R_factor_all 0.0442
_refine_ls_R_factor_gt 0.0270
_refine_ls_shift/su_max 0.000
_refine_ls_shift/su_mean 0.000
_refine_ls_structure_factor_coef Fsqd
_refine_ls_weighting_details 'w=1/[\s^2^(Fo^2^)+(0.0203P)^2^+0.6757P] where P=(Fo^2^+2Fc^2^)/3'
_refine_ls_weighting_scheme calc
_refine_ls_wR_factor_gt 0.0508
_refine_ls_wR_factor_ref 0.0558
_reflns_Friedel_coverage 0.000
_reflns_number_gt 585
_reflns_number_total 751
_reflns_threshold_expression 'I > 2\s(I)'
_cod_data_source_file d6dt00783j2.cif
_cod_data_source_block Rb_3
_cod_depositor_comments 'Adding full bibliography for 7720985--7720987.cif.'
_cod_original_cell_volume 603.36(19)
_cod_database_code 7720987
_shelx_shelxl_version_number 2019/3
_shelx_space_group_comment
;
The symmetry employed for this shelxl refinement is uniquely defined
by the following loop, which should always be used as a source of
symmetry information in preference to the above space-group names.
They are only intended as comments.
;
_shelx_estimated_absorpt_t_max 0.496
_shelx_estimated_absorpt_t_min 0.441
_olex2_refinement_description
;
1. Restrained distances
 O2-H2
 0.8 with sigma of 0.01
;
_olex2_submission_special_instructions 'No special instructions were received'

loop_
_space_group_symop_operation_xyz
'x, y, z'
'-x, y, -z'
'x+1/2, y+1/2, z'
'-x+1/2, y+1/2, -z'
'-x, -y, -z'
'x, -y, z'
'-x+1/2, -y+1/2, -z'
'x+1/2, -y+1/2, z'

loop_
_atom_site_label
_atom_site_type_symbol
_atom_site_fract_x
_atom_site_fract_y
_atom_site_fract_z
_atom_site_U_iso_or_equiv
_atom_site_adp_type
_atom_site_occupancy
_atom_site_site_symmetry_order
_atom_site_calc_flag
_atom_site_refinement_flags_posn
_atom_site_refinement_flags_adp
_atom_site_refinement_flags_occupancy
_atom_site_disorder_assembly
_atom_site_disorder_group
B1 B 0.1642(5) 0.500000 0.2638(6) 0.0313(11) Uani 1 2 d S T P . .
C1 C 0.6000(4) 0.500000 0.1172(5) 0.0269(9) Uani 1 2 d S T P . .
C2 C 0.4634(4) 0.500000 0.0862(5) 0.0279(9) Uani 1 2 d S T P . .
O1 O 0.0442(3) 0.500000 0.2560(4) 0.0370(8) Uani 1 2 d S T P . .
O2 O 0.1650(3) 0.500000 0.1039(4) 0.0449(9) Uani 1 2 d DS T P . .
O3 O 0.2877(3) 0.500000 0.4344(4) 0.0390(8) Uani 1 2 d S T P . .
O4 O 0.4202(3) 0.500000 0.1932(4) 0.0384(8) Uani 1 2 d S T P . .
O5 O 0.7220(3) 0.500000 0.2609(4) 0.0410(8) Uani 1 2 d S T P . .
Rb1 Rb 0.500000 0.75829(5) 0.500000 0.0390(2) Uani 1 2 d S T P . .
H1 H -0.021(5) 0.500000 0.157(7) 0.041(14) Uiso 1 2 d S . P . .
H2 H 0.241(2) 0.500000 0.125(7) 0.060(17) Uiso 1 2 d DS . P . .
H3 H 0.280(5) 0.500000 0.520(6) 0.047(15) Uiso 1 2 d S . P . .

loop_
_atom_site_aniso_label
_atom_site_aniso_U_11
_atom_site_aniso_U_22
_atom_site_aniso_U_33
_atom_site_aniso_U_23
_atom_site_aniso_U_13
_atom_site_aniso_U_12
B1 0.026(2) 0.048(3) 0.021(2) 0.000 0.014(2) 0.000
C1 0.0193(19) 0.043(2) 0.0164(19) 0.000 0.0089(16) 0.000
C2 0.0208(19) 0.046(2) 0.0190(19) 0.000 0.0123(17) 0.000
O1 0.0174(15) 0.077(2) 0.0156(15) 0.000 0.0086(13) 0.000
O2 0.0167(15) 0.099(3) 0.0183(15) 0.000 0.0091(13) 0.000
O3 0.0201(14) 0.079(2) 0.0161(15) 0.000 0.0090(12) 0.000
O4 0.0253(15) 0.077(2) 0.0194(14) 0.000 0.0160(13) 0.000
O5 0.0184(14) 0.085(2) 0.0152(15) 0.000 0.0063(12) 0.000
Rb1 0.0520(3) 0.0349(3) 0.0451(3) 0.000 0.0362(2) 0.000

loop_
_atom_type_symbol
_atom_type_description
_atom_type_scat_dispersion_real
_atom_type_scat_dispersion_imag
_atom_type_scat_source
C C 0.0033 0.0016 'International Tables Vol C Tables 4.2.6.8 and 6.1.1.4'
H H 0.0000 0.0000 'International Tables Vol C Tables 4.2.6.8 and 6.1.1.4'
B B 0.0013 0.0007 'International Tables Vol C Tables 4.2.6.8 and 6.1.1.4'
O O 0.0106 0.0060 'International Tables Vol C Tables 4.2.6.8 and 6.1.1.4'
Rb Rb -0.9393 2.9676 'International Tables Vol C Tables 4.2.6.8 and 6.1.1.4'

loop_
_geom_angle_atom_site_label_1
_geom_angle_atom_site_label_2
_geom_angle_atom_site_label_3
_geom_angle
_geom_angle_site_symmetry_1
_geom_angle_site_symmetry_3
_geom_angle_publ_flag
O1 B1 O2 121.4(4) . . ?
O1 B1 O3 120.1(4) . . ?
O1 B1 Rb1 139.31(18) . . ?
O1 B1 Rb1 139.31(18) . 5_666 ?
O2 B1 O3 118.6(4) . . ?
O2 B1 Rb1 87.6(2) . 5_666 ?
O2 B1 Rb1 87.6(2) . . ?
O3 B1 Rb1 42.46(13) . . ?
O3 B1 Rb1 42.46(13) . 5_666 ?
Rb1 B1 Rb1 60.55(7) 5_666 . ?
C2 C1 C2 89.7(3) . 5_665 ?
O5 C1 C2 135.4(3) . 5_665 ?
O5 C1 C2 134.9(3) . . ?
C1 C2 C1 90.3(3) . 5_665 ?
O4 C2 C1 135.5(3) . 5_665 ?
O4 C2 C1 134.2(3) . . ?
B1 O1 Rb1 122.01(19) . 7_566 ?
B1 O1 Rb1 122.01(19) . 3_445 ?
B1 O1 H1 115(3) . . ?
Rb1 O1 Rb1 73.30(6) 7_566 3_445 ?
Rb1 O1 H1 109(3) 7_566 . ?
Rb1 O1 H1 109(3) 3_445 . ?
B1 O2 H2 113(4) . . ?
B1 O3 Rb1 119.08(17) . 5_666 ?
B1 O3 Rb1 119.08(17) . . ?
B1 O3 H3 113(3) . . ?
Rb1 O3 Rb1 81.48(7) 5_666 . ?
Rb1 O3 H3 110(2) 5_666 . ?
Rb1 O3 H3 110(2) . . ?
C2 O4 Rb1 125.81(14) . 5_666 ?
C2 O4 Rb1 125.81(14) . . ?
Rb1 O4 Rb1 80.85(7) 5_666 . ?
C1 O5 Rb1 143.79(9) . 7_666 ?
C1 O5 Rb1 143.79(9) . 3_545 ?
Rb1 O5 Rb1 66.65(5) 7_666 3_545 ?
B1 Rb1 B1 119.45(7) . 5_666 ?
B1 Rb1 Rb1 59.72(4) 5_666 5_666 ?
B1 Rb1 Rb1 59.72(4) . 5_666 ?
B1 Rb1 H3 106.7(6) 5_666 . ?
B1 Rb1 H3 28.8(8) . . ?
O1 Rb1 B1 117.00(8) 7_566 5_666 ?
O1 Rb1 B1 117.00(8) 3 . ?
O1 Rb1 B1 98.51(8) 7_566 . ?
O1 Rb1 B1 98.50(8) 3 5_666 ?
O1 Rb1 O1 106.70(6) 7_566 3 ?
O1 Rb1 O5 74.32(7) 3 3_455 ?
O1 Rb1 O5 74.32(7) 7_566 7_666 ?
O1 Rb1 O5 67.32(7) 3 7_666 ?
O1 Rb1 O5 67.32(7) 7_566 3_455 ?
O1 Rb1 Rb1 126.65(3) 7_566 5_666 ?
O1 Rb1 Rb1 53.35(3) 3 5_676 ?
O1 Rb1 Rb1 126.65(3) 3 5_666 ?
O1 Rb1 Rb1 53.35(3) 7_566 5_676 ?
O1 Rb1 H3 145.3(8) 3 . ?
O1 Rb1 H3 82.7(6) 7_566 . ?
O3 Rb1 B1 106.89(6) 5_666 . ?
O3 Rb1 B1 18.46(7) . . ?
O3 Rb1 B1 106.89(6) . 5_666 ?
O3 Rb1 B1 18.46(7) 5_666 5_666 ?
O3 Rb1 O1 135.03(8) 5_666 7_566 ?
O3 Rb1 O1 135.03(8) . 3 ?
O3 Rb1 O1 94.11(6) 5_666 3 ?
O3 Rb1 O1 94.11(7) . 7_566 ?
O3 Rb1 O3 98.52(7) 5_666 . ?
O3 Rb1 O4 64.37(7) . 5_666 ?
O3 Rb1 O4 65.55(7) 5_666 5_666 ?
O3 Rb1 O4 64.37(7) 5_666 . ?
O3 Rb1 O4 65.55(7) . . ?
O3 Rb1 O5 157.61(8) 5_666 3_455 ?
O3 Rb1 O5 157.61(7) . 7_666 ?
O3 Rb1 O5 78.02(5) . 3_455 ?
O3 Rb1 O5 78.02(5) 5_666 7_666 ?
O3 Rb1 Rb1 49.26(4) . 5_666 ?
O3 Rb1 Rb1 130.74(4) . 5_676 ?
O3 Rb1 Rb1 130.74(4) 5_666 5_676 ?
O3 Rb1 Rb1 49.26(4) 5_666 5_666 ?
O3 Rb1 H3 102.3(5) 5_666 . ?
O3 Rb1 H3 12.9(7) . . ?
O4 Rb1 B1 82.79(7) . 5_666 ?
O4 Rb1 B1 82.79(7) 5_666 . ?
O4 Rb1 B1 58.11(8) . . ?
O4 Rb1 B1 58.11(8) 5_666 5_666 ?
O4 Rb1 O1 155.89(8) 5_666 3 ?
O4 Rb1 O1 155.89(8) . 7_566 ?
O4 Rb1 O1 82.04(5) . 3 ?
O4 Rb1 O1 82.04(5) 5_666 7_566 ?
O4 Rb1 O4 99.15(7) 5_666 . ?
O4 Rb1 O5 94.63(6) . 3_455 ?
O4 Rb1 O5 129.18(7) 5_666 3_455 ?
O4 Rb1 O5 129.18(7) . 7_666 ?
O4 Rb1 O5 94.63(6) 5_666 7_666 ?
O4 Rb1 Rb1 130.43(3) 5_666 5_676 ?
O4 Rb1 Rb1 49.57(3) . 5_666 ?
O4 Rb1 Rb1 130.43(3) . 5_676 ?
O4 Rb1 Rb1 49.57(3) 5_666 5_666 ?
O4 Rb1 H3 78.1(6) . . ?
O4 Rb1 H3 56.6(7) 5_666 . ?
O5 Rb1 B1 172.68(8) 7_666 . ?
O5 Rb1 B1 64.03(5) 3_455 . ?
O5 Rb1 B1 64.03(5) 7_666 5_666 ?
O5 Rb1 B1 172.68(8) 3_455 5_666 ?
O5 Rb1 O5 113.35(5) 7_666 3_455 ?
O5 Rb1 Rb1 123.32(3) 3_455 5_666 ?
O5 Rb1 Rb1 56.68(3) 7_666 5_676 ?
O5 Rb1 Rb1 123.32(3) 7_666 5_666 ?
O5 Rb1 Rb1 56.68(3) 3_455 5_676 ?
O5 Rb1 H3 79.3(6) 3_455 . ?
O5 Rb1 H3 145.7(8) 7_666 . ?
Rb1 Rb1 B1 120.28(4) 5_676 . ?
Rb1 Rb1 B1 120.28(4) 5_676 5_666 ?
Rb1 Rb1 Rb1 180.0 5_676 5_666 ?
Rb1 Rb1 H3 125.7(5) 5_676 . ?
Rb1 Rb1 H3 54.3(5) 5_666 . ?

loop_
_geom_bond_atom_site_label_1
_geom_bond_atom_site_label_2
_geom_bond_distance
_geom_bond_site_symmetry_2
_geom_bond_publ_flag
B1 O1 1.356(5) . ?
B1 O2 1.361(5) . ?
B1 O3 1.365(5) . ?
B1 Rb1 3.767(4) . ?
B1 Rb1 3.767(4) 5_666 ?
C1 C2 1.455(5) . ?
C1 C2 1.455(5) 5_665 ?
C1 O5 1.261(4) . ?
C2 O4 1.255(4) . ?
O1 Rb1 2.977(2) 3_445 ?
O1 Rb1 2.977(2) 7_566 ?
O1 H1 0.76(5) . ?
O2 H2 0.794(10) . ?
O3 Rb1 2.910(2) 5_666 ?
O3 Rb1 2.910(2) . ?
O3 H3 0.78(4) . ?
O4 Rb1 2.9289(19) 5_666 ?
O4 Rb1 2.9289(19) . ?
O5 Rb1 3.235(2) 7_666 ?
O5 Rb1 3.235(2) 3_545 ?
Rb1 Rb1 3.7987(10) 5_666 ?
Rb1 Rb1 3.5547(10) 5_676 ?
Rb1 H3 3.26(4) . ?

loop_
_geom_torsion_atom_site_label_1
_geom_torsion_atom_site_label_2
_geom_torsion_atom_site_label_3
_geom_torsion_atom_site_label_4
_geom_torsion
_geom_torsion_site_symmetry_1
_geom_torsion_site_symmetry_2
_geom_torsion_site_symmetry_3
_geom_torsion_site_symmetry_4
_geom_torsion_publ_flag
C1 C2 O4 Rb1 -53.09(15) . . . 5_666 ?
C1 C2 O4 Rb1 -126.91(15) 5_665 . . . ?
C1 C2 O4 Rb1 53.09(15) . . . . ?
C1 C2 O4 Rb1 126.91(15) 5_665 . . 5_666 ?
C2 C1 C2 C1 0.000(0) 5_665 . . 5_665 ?
C2 C1 C2 O4 180.000(0) 5_665 . . . ?
C2 C1 O5 Rb1 -111.6(3) . . . 7_666 ?
C2 C1 O5 Rb1 111.6(3) . . . 3_545 ?
C2 C1 O5 Rb1 68.4(3) 5_665 . . 7_666 ?
C2 C1 O5 Rb1 -68.4(3) 5_665 . . 3_545 ?
O1 B1 O3 Rb1 -131.69(13) . . . . ?
O1 B1 O3 Rb1 131.69(13) . . . 5_666 ?
O2 B1 O1 Rb1 135.25(13) . . . 3_445 ?
O2 B1 O1 Rb1 -135.25(14) . . . 7_566 ?
O2 B1 O3 Rb1 48.31(13) . . . . ?
O2 B1 O3 Rb1 -48.31(13) . . . 5_666 ?
O3 B1 O1 Rb1 -44.75(14) . . . 3_445 ?
O3 B1 O1 Rb1 44.75(14) . . . 7_566 ?
O5 C1 C2 C1 180.000(0) . . . 5_665 ?
O5 C1 C2 O4 0.000(1) . . . . ?
Rb1 B1 O1 Rb1 5.9(4) 5_666 . . 3_445 ?
Rb1 B1 O1 Rb1 -95.40(17) . . . 3_445 ?
Rb1 B1 O1 Rb1 95.40(17) 5_666 . . 7_566 ?
Rb1 B1 O1 Rb1 -5.9(4) . . . 7_566 ?
Rb1 B1 O3 Rb1 96.6(3) 5_666 . . . ?
Rb1 B1 O3 Rb1 -96.6(3) . . . 5_666 ?
